data_2223202
loop_
_publ_author_name
'Iskenderov, Turganbay S.'
'Kalibabchuk, Valentina A.'
'Golenya, Irina A.'
'Dudarenko, Nikolay M.'
'Usenko, Natalia I.'

_publ_section_title
;
 <i>N</i>-(2-Hydroxyethyl)-2-[2-(hydroxyimino)propanamido]ethanaminium
 2-(hydroxyimino)propanoate
;
_journal_coeditor_code TK2512
_journal_issue 9
_journal_name_full 'Acta Crystallographica Section E'
_journal_page_first o2077
_journal_page_last o2078
_journal_paper_doi 10.1107/S1600536809029778
_journal_volume 65
_journal_year 2009
_chemical_formula_iupac 'C7 H16 N3 O3 +, C3 H4 N O3 -'
_chemical_formula_moiety 'C7 H16 N3 O3 +, C3 H4 N O3 -'
_chemical_formula_sum 'C10 H20 N4 O6'
_chemical_formula_weight 292.30
_chemical_name_systematic
;
<i>N</i>-(2-Hydroxyethyl)-2-[2-(hydroxyimino)propanamido]ethanaminium
2-(hydroxyimino)propanoate
;
_space_group_IT_number 14
_symmetry_cell_setting monoclinic
_symmetry_space_group_name_Hall '-P 2ybc'
_symmetry_space_group_name_H-M 'P 1 21/c 1'
_atom_sites_solution_hydrogens geom
_atom_sites_solution_primary direct
_atom_sites_solution_secondary difmap
_audit_creation_method SHELXL-97
_cell_angle_alpha 90
_cell_angle_beta 96.99(3)
_cell_angle_gamma 90
_cell_formula_units_Z 4
_cell_length_a 9.355(2)
_cell_length_b 6.9960(10)
_cell_length_c 20.606(4)
_cell_measurement_reflns_used 1078
_cell_measurement_temperature 120(2)
_cell_measurement_theta_max 27.5
_cell_measurement_theta_min 3.2
_cell_volume 1338.6(4)
_computing_cell_refinement 'DENZO/SCALEPACK (Otwinowski & Minor, 1997)'
_computing_data_collection 'COLLECT (Bruker, 2004)'
_computing_data_reduction 'DENZO/SCALEPACK (Otwinowski & Minor, 1997)'
_computing_molecular_graphics 'ORTEP-3 for Windows (Farrugia, 1997)'
_computing_publication_material 'SHELXL97 (Sheldrick, 2008)'
_computing_structure_refinement 'SHELXL97 (Sheldrick, 2008)'
_computing_structure_solution 'SIR2004 (Burla <i>et al.</i>,  2005)'
_diffrn_ambient_temperature 120(2)
_diffrn_detector_area_resol_mean 9
_diffrn_measured_fraction_theta_full 0.994
_diffrn_measured_fraction_theta_max 0.916
_diffrn_measurement_device '95mm CCD camera on \k-goniostat'
_diffrn_measurement_device_type 'Nonius KappaCCD'
_diffrn_measurement_method '\f scans and \w scans with \k offset'
_diffrn_radiation_monochromator 'horizontally mounted graphite crystal'
_diffrn_radiation_source 'fine-focus sealed tube'
_diffrn_radiation_type MoK\a
_diffrn_radiation_wavelength 0.71073
_diffrn_reflns_av_R_equivalents 0.049
_diffrn_reflns_av_sigmaI/netI 0.090
_diffrn_reflns_limit_h_max 9
_diffrn_reflns_limit_h_min -12
_diffrn_reflns_limit_k_max 9
_diffrn_reflns_limit_k_min -8
_diffrn_reflns_limit_l_max 26
_diffrn_reflns_limit_l_min -23
_diffrn_reflns_number 8410
_diffrn_reflns_theta_full 25.0
_diffrn_reflns_theta_max 28.4
_diffrn_reflns_theta_min 3.1
_exptl_absorpt_coefficient_mu 0.120
_exptl_absorpt_correction_T_max 0.979
_exptl_absorpt_correction_T_min 0.957
_exptl_absorpt_correction_type multi-scan
_exptl_absorpt_process_details '(North <i>et al.</i>,  1968)'
_exptl_crystal_colour colourless
_exptl_crystal_density_diffrn 1.450
_exptl_crystal_density_method 'not measured'
_exptl_crystal_description block
_exptl_crystal_F_000 624
_exptl_crystal_size_max 0.30
_exptl_crystal_size_mid 0.24
_exptl_crystal_size_min 0.20
_refine_diff_density_max 0.20
_refine_diff_density_min -0.25
_refine_ls_extinction_method none
_refine_ls_goodness_of_fit_ref 0.92
_refine_ls_hydrogen_treatment mixed
_refine_ls_matrix_type full
_refine_ls_number_parameters 201
_refine_ls_number_reflns 3090
_refine_ls_number_restraints 0
_refine_ls_restrained_S_all 0.92
_refine_ls_R_factor_all 0.098
_refine_ls_R_factor_gt 0.044
_refine_ls_shift/su_max 0.002
_refine_ls_shift/su_mean 0.000
_refine_ls_structure_factor_coef Fsqd
_refine_ls_weighting_details 'calc w=1/[\s^2^(Fo^2^)+(0.0375P)^2^] where P=(Fo^2^+2Fc^2^)/3'
_refine_ls_weighting_scheme calc
_refine_ls_wR_factor_gt 0.076
_refine_ls_wR_factor_ref 0.088
_reflns_number_gt 1887
_reflns_number_total 3090
_reflns_threshold_expression I>2\s(I)
_cod_data_source_file tk2512.cif
_cod_data_source_block I
_cod_depositor_comments
;
The following automatic conversions were performed:
'_symmetry_cell_setting' value 'Monoclinic' changed to 'monoclinic'
according to '/home/saulius/struct/CIF-dictionaries/cif_core.dic'
dictionary named 'cif_core.dic' version 2.4.1 from 2010-06-29.

Automatic conversion script
Id: cif_fix_enum 1527 2010-12-29 10:47:43Z saulius 

The following automatic conversions were performed:

'_symmetry_cell_setting' value 'Monoclinic' changed to 'monoclinic'
according to /home/saulius/struct/CIF-dictionaries/cif_core.dic
dictionary named 'cif_core.dic' version 2.4.1 from 2010-06-29.

Automatic conversion script
Id: cif_fix_values 1715 2011-07-08 13:25:40Z adriana 
;
_cod_original_sg_symbol_H-M 'P 21/c'
_cod_database_code 2223202
_cod_database_fobs_code 2223202

loop_
_symmetry_equiv_pos_as_xyz
'x, y, z'
'-x, y+1/2, -z+1/2'
'-x, -y, -z'
'x, -y-1/2, z-1/2'

loop_
_atom_site_type_symbol
_atom_site_label
_atom_site_fract_x
_atom_site_fract_y
_atom_site_fract_z
_atom_site_U_iso_or_equiv
_atom_site_adp_type
_atom_site_calc_flag
_atom_site_refinement_flags
_atom_site_occupancy
_atom_site_disorder_assembly
_atom_site_disorder_group
O O1 -0.84446(13) -0.16641(17) 0.98706(6) 0.0158(3) Uani d . 1 . .
O O2 -0.60613(13) -0.22237(19) 1.00166(6) 0.0180(3) Uani d . 1 . .
O O3 -0.84727(14) -0.3817(2) 0.80265(6) 0.0181(3) Uani d . 1 . .
H H3O -0.939(2) -0.373(3) 0.7840(10) 0.027 Uiso d . 1 . .
O O4 0.55821(13) 0.0801(2) 0.88257(6) 0.0193(3) Uani d . 1 . .
H H4O 0.583(2) 0.126(3) 0.9258(10) 0.029 Uiso d . 1 . .
O O5 0.12037(13) 0.11505(19) 0.75400(6) 0.0179(3) Uani d . 1 . .
O O6 -0.27505(15) -0.2615(2) 1.00518(6) 0.0211(3) Uani d . 1 . .
H H6O -0.369(2) -0.261(3) 0.9960(9) 0.032 Uiso d . 1 . .
N N1 -0.85445(16) -0.3060(2) 0.86557(7) 0.0146(4) Uani d . 1 . .
N N2 0.41206(16) 0.1204(2) 0.87427(7) 0.0153(4) Uani d . 1 . .
N N3 0.13295(17) 0.1750(2) 0.86292(8) 0.0139(4) Uani d . 1 . .
H H3N 0.189(2) 0.184(3) 0.8990(9) 0.021 Uiso d . 1 . .
N N4 -0.10824(17) -0.0767(2) 0.90998(7) 0.0121(4) Uani d . 1 . .
H H4N -0.008(2) -0.108(3) 0.9240(9) 0.018 Uiso d . 1 . .
H H5N -0.139(2) -0.009(3) 0.9426(9) 0.018 Uiso d . 1 . .
C C1 -0.7283(2) -0.2267(3) 0.96857(9) 0.0139(4) Uani d . 1 . .
C C2 -0.73259(19) -0.3166(3) 0.90150(9) 0.0125(4) Uani d . 1 . .
C C3 -0.59762(19) -0.4002(3) 0.88233(9) 0.0162(4) Uani d . 1 . .
H H3A -0.6191 -0.4704 0.8423 0.024 Uiso calc R 1 . .
H H3C -0.5558 -0.4846 0.9162 0.024 Uiso calc R 1 . .
H H3B -0.5309 -0.2995 0.8762 0.024 Uiso calc R 1 . .
C C4 0.4116(2) -0.0067(3) 0.76127(9) 0.0203(5) Uani d . 1 . .
H H4A 0.5142 -0.0162 0.7719 0.030 Uiso calc R 1 . .
H H4B 0.3899 0.0728 0.7234 0.030 Uiso calc R 1 . .
H H4C 0.3720 -0.1319 0.7523 0.030 Uiso calc R 1 . .
C C5 0.3476(2) 0.0790(3) 0.81755(9) 0.0124(4) Uani d . 1 . .
C C6 0.1903(2) 0.1255(3) 0.80944(9) 0.0142(4) Uani d . 1 . .
C C7 -0.01883(19) 0.2223(3) 0.86077(9) 0.0160(4) Uani d . 1 . .
H H7A -0.0450 0.3120 0.8254 0.019 Uiso calc R 1 . .
H H7B -0.0345 0.2847 0.9013 0.019 Uiso calc R 1 . .
C C8 -0.1158(2) 0.0483(3) 0.85087(9) 0.0143(4) Uani d . 1 . .
H H8A -0.2145 0.0903 0.8394 0.017 Uiso calc R 1 . .
H H8B -0.0887 -0.0260 0.8145 0.017 Uiso calc R 1 . .
C C9 -0.19929(19) -0.2503(3) 0.89620(8) 0.0143(4) Uani d . 1 . .
H H9A -0.1580 -0.3293 0.8646 0.017 Uiso calc R 1 . .
H H9B -0.2948 -0.2118 0.8770 0.017 Uiso calc R 1 . .
C C10 -0.2118(2) -0.3664(3) 0.95673(9) 0.0171(4) Uani d . 1 . .
H H10A -0.2698 -0.4789 0.9449 0.021 Uiso calc R 1 . .
H H10B -0.1167 -0.4091 0.9750 0.021 Uiso calc R 1 . .

loop_
_atom_site_aniso_label
_atom_site_aniso_U_11
_atom_site_aniso_U_22
_atom_site_aniso_U_33
_atom_site_aniso_U_12
_atom_site_aniso_U_13
_atom_site_aniso_U_23
O1 0.0160(7) 0.0177(8) 0.0139(7) 0.0013(6) 0.0025(5) -0.0025(6)
O2 0.0156(8) 0.0239(8) 0.0132(7) 0.0003(6) -0.0028(6) -0.0031(6)
O3 0.0161(8) 0.0264(8) 0.0114(7) 0.0014(7) -0.0003(6) -0.0043(6)
O4 0.0112(7) 0.0286(9) 0.0177(8) 0.0035(6) -0.0002(6) -0.0047(6)
O5 0.0154(7) 0.0250(8) 0.0127(7) 0.0001(6) -0.0003(6) 0.0020(6)
O6 0.0173(8) 0.0311(9) 0.0157(7) -0.0033(7) 0.0057(6) -0.0020(6)
N1 0.0193(9) 0.0160(9) 0.0089(8) -0.0016(7) 0.0030(7) -0.0017(7)
N2 0.0095(8) 0.0173(9) 0.0193(9) 0.0018(7) 0.0022(7) 0.0012(7)
N3 0.0117(9) 0.0180(10) 0.0116(9) -0.0007(7) -0.0001(6) -0.0003(7)
N4 0.0113(9) 0.0159(9) 0.0094(8) 0.0011(7) 0.0027(7) -0.0001(7)
C1 0.0160(11) 0.0116(11) 0.0141(10) -0.0007(8) 0.0017(8) 0.0028(8)
C2 0.0135(10) 0.0101(10) 0.0139(10) -0.0010(8) 0.0022(8) 0.0014(8)
C3 0.0142(10) 0.0197(11) 0.0146(10) 0.0003(9) 0.0010(8) -0.0018(9)
C4 0.0164(11) 0.0276(12) 0.0167(11) 0.0011(9) 0.0015(9) -0.0019(9)
C5 0.0152(10) 0.0096(10) 0.0126(10) -0.0005(8) 0.0024(8) 0.0009(8)
C6 0.0191(11) 0.0097(10) 0.0138(10) -0.0026(8) 0.0023(9) 0.0030(8)
C7 0.0151(11) 0.0161(11) 0.0175(11) 0.0009(9) 0.0042(8) 0.0016(8)
C8 0.0123(10) 0.0192(12) 0.0115(10) 0.0014(9) 0.0017(8) 0.0015(8)
C9 0.0131(10) 0.0150(11) 0.0150(10) -0.0019(8) 0.0022(8) -0.0019(8)
C10 0.0174(11) 0.0174(11) 0.0172(10) 0.0015(9) 0.0047(8) 0.0023(9)

loop_
_atom_type_symbol
_atom_type_description
_atom_type_scat_dispersion_real
_atom_type_scat_dispersion_imag
_atom_type_scat_source
C C 0.0033 0.0016 'International Tables Vol C Tables 4.2.6.8 and 6.1.1.4'
H H 0.0000 0.0000 'International Tables Vol C Tables 4.2.6.8 and 6.1.1.4'
N N 0.0061 0.0033 'International Tables Vol C Tables 4.2.6.8 and 6.1.1.4'
O O 0.0106 0.0060 'International Tables Vol C Tables 4.2.6.8 and 6.1.1.4'

loop_
_geom_angle_atom_site_label_1
_geom_angle_atom_site_label_2
_geom_angle_atom_site_label_3
_geom_angle_site_symmetry_1
_geom_angle_site_symmetry_3
_geom_angle
_geom_angle_publ_flag
N1 O3 H3O . . 102.4(12) ?
N2 O4 H4O . . 99.8(12) ?
C10 O6 H6O . . 110.1(13) ?
C2 N1 O3 . . 111.74(14) ?
C5 N2 O4 . . 114.45(14) ?
C6 N3 C7 . . 121.71(16) ?
C6 N3 H3N . . 118.4(13) ?
C7 N3 H3N . . 119.8(13) ?
C9 N4 C8 . . 110.61(14) ?
C9 N4 H4N . . 112.3(11) ?
C8 N4 H4N . . 108.9(11) ?
C9 N4 H5N . . 110.3(12) ?
C8 N4 H5N . . 108.5(12) ?
H4N N4 H5N . . 106.1(16) ?
O2 C1 O1 . . 125.82(17) ?
O2 C1 C2 . . 115.20(16) ?
O1 C1 C2 . . 118.98(17) ?
N1 C2 C3 . . 126.33(17) ?
N1 C2 C1 . . 115.17(16) ?
C3 C2 C1 . . 118.46(16) ?
C2 C3 H3A . . 109.5 ?
C2 C3 H3C . . 109.5 ?
H3A C3 H3C . . 109.5 ?
C2 C3 H3B . . 109.5 ?
H3A C3 H3B . . 109.5 ?
H3C C3 H3B . . 109.5 ?
C5 C4 H4A . . 109.5 ?
C5 C4 H4B . . 109.5 ?
H4A C4 H4B . . 109.5 ?
C5 C4 H4C . . 109.5 ?
H4A C4 H4C . . 109.5 ?
H4B C4 H4C . . 109.5 ?
N2 C5 C4 . . 127.62(17) ?
N2 C5 C6 . . 113.55(15) ?
C4 C5 C6 . . 118.83(16) ?
O5 C6 N3 . . 123.72(18) ?
O5 C6 C5 . . 119.22(16) ?
N3 C6 C5 . . 117.05(16) ?
N3 C7 C8 . . 112.78(15) ?
N3 C7 H7A . . 109.0 ?
C8 C7 H7A . . 109.0 ?
N3 C7 H7B . . 109.0 ?
C8 C7 H7B . . 109.0 ?
H7A C7 H7B . . 107.8 ?
N4 C8 C7 . . 113.05(15) ?
N4 C8 H8A . . 109.0 ?
C7 C8 H8A . . 109.0 ?
N4 C8 H8B . . 109.0 ?
C7 C8 H8B . . 109.0 ?
H8A C8 H8B . . 107.8 ?
N4 C9 C10 . . 112.47(15) ?
N4 C9 H9A . . 109.1 ?
C10 C9 H9A . . 109.1 ?
N4 C9 H9B . . 109.1 ?
C10 C9 H9B . . 109.1 ?
H9A C9 H9B . . 107.8 ?
O6 C10 C9 . . 112.58(15) ?
O6 C10 H10A . . 109.1 ?
C9 C10 H10A . . 109.1 ?
O6 C10 H10B . . 109.1 ?
C9 C10 H10B . . 109.1 ?
H10A C10 H10B . . 107.8 ?

loop_
_geom_bond_atom_site_label_1
_geom_bond_atom_site_label_2
_geom_bond_site_symmetry_2
_geom_bond_distance
_geom_bond_publ_flag
O1 C1 . 1.266(2) ?
O2 C1 . 1.258(2) ?
O3 N1 . 1.4095(18) ?
O3 H3O . 0.90(2) ?
O4 N2 . 1.3861(19) ?
O4 H4O . 0.95(2) ?
O5 C6 . 1.248(2) ?
O6 C10 . 1.424(2) ?
O6 H6O . 0.87(2) ?
N1 C2 . 1.284(2) ?
N2 C5 . 1.281(2) ?
N3 C6 . 1.329(2) ?
N3 C7 . 1.453(2) ?
N3 H3N . 0.86(2) ?
N4 C9 . 1.491(2) ?
N4 C8 . 1.494(2) ?
N4 H4N . 0.970(19) ?
N4 H5N . 0.895(18) ?
C1 C2 . 1.515(2) ?
C2 C3 . 1.488(2) ?
C3 H3A . 0.9600 ?
C3 H3C . 0.9600 ?
C3 H3B . 0.9600 ?
C4 C5 . 1.494(2) ?
C4 H4A . 0.9600 ?
C4 H4B . 0.9600 ?
C4 H4C . 0.9600 ?
C5 C6 . 1.497(2) ?
C7 C8 . 1.518(2) ?
C7 H7A . 0.9700 ?
C7 H7B . 0.9700 ?
C8 H8A . 0.9700 ?
C8 H8B . 0.9700 ?
C9 C10 . 1.505(2) ?
C9 H9A . 0.9700 ?
C9 H9B . 0.9700 ?
C10 H10A . 0.9700 ?
C10 H10B . 0.9700 ?

loop_
_geom_hbond_atom_site_label_D
_geom_hbond_atom_site_label_H
_geom_hbond_atom_site_label_A
_geom_hbond_site_symmetry_A
_geom_hbond_distance_DH
_geom_hbond_distance_HA
_geom_hbond_distance_DA
_geom_hbond_angle_DHA
O3 H3O O5 2_446 0.90(2) 1.78(2) 2.677(2) 173(2)
O4 H4O O2 3_557 0.95(2) 1.63(2) 2.5733(18) 172.3(19)
O6 H6O O2 . 0.87(2) 2.25(2) 3.101(2) 163.4(18)
N3 H3N O6 3_557 0.86(2) 2.11(2) 2.940(2) 162.6(18)
N4 H4N O1 1_655 0.970(19) 1.93(2) 2.838(2) 155.1(15)
N4 H5N O1 3_457 0.895(18) 1.921(19) 2.796(2) 165.1(17)

loop_
_geom_torsion_atom_site_label_1
_geom_torsion_atom_site_label_2
_geom_torsion_atom_site_label_3
_geom_torsion_atom_site_label_4
_geom_torsion_site_symmetry_1
_geom_torsion_site_symmetry_2
_geom_torsion_site_symmetry_3
_geom_torsion_site_symmetry_4
_geom_torsion
_geom_torsion_publ_flag
O3 N1 C2 C3 . . . . -1.2(3) ?
O3 N1 C2 C1 . . . . 176.22(14) ?
O2 C1 C2 N1 . . . . -174.16(17) ?
O1 C1 C2 N1 . . . . 7.0(2) ?
O2 C1 C2 C3 . . . . 3.4(2) ?
O1 C1 C2 C3 . . . . -175.41(17) ?
O4 N2 C5 C4 . . . . 0.4(3) ?
O4 N2 C5 C6 . . . . -179.41(14) ?
C7 N3 C6 O5 . . . . -0.2(3) ?
C7 N3 C6 C5 . . . . -179.75(16) ?
N2 C5 C6 O5 . . . . 170.68(17) ?
C4 C5 C6 O5 . . . . -9.1(3) ?
N2 C5 C6 N3 . . . . -9.8(2) ?
C4 C5 C6 N3 . . . . 170.42(17) ?
C6 N3 C7 C8 . . . . 73.0(2) ?
C9 N4 C8 C7 . . . . -176.88(15) ?
N3 C7 C8 N4 . . . . 72.22(18) ?
C8 N4 C9 C10 . . . . -171.87(14) ?
N4 C9 C10 O6 . . . . 60.2(2) ?

loop_
_cod_related_entry_id
_cod_related_entry_database
_cod_related_entry_code
1 ChemSpider 30655864
